data_2230099
loop_
_publ_author_name
'Ranjith, S.'
'SubbiahPandi, A.'
'Dhayalan, V.'
'MohanaKrishnan, A. K.'

_publ_section_title
;
 Phenyl(3-methyl-1-phenylsulfonyl-1<i>H</i>-indol-2-yl)methanone
;
_journal_coeditor_code NK2097
_journal_issue 5
_journal_name_full 'Acta Crystallographica Section E'
_journal_page_first o1242
_journal_paper_doi 10.1107/S1600536811014826
_journal_volume 67
_journal_year 2011
_chemical_formula_iupac 'C22 H17 N O3 S'
_chemical_formula_moiety 'C22 H17 N O3 S'
_chemical_formula_sum 'C22 H17 N O3 S'
_chemical_formula_weight 375.43
_chemical_name_systematic
;
Phenyl(3-methyl-1-phenylsulfonyl-1<i>H</i>-indol-2-yl)methanone
;
_space_group_IT_number 15
_symmetry_cell_setting monoclinic
_symmetry_space_group_name_Hall '-C 2yc'
_symmetry_space_group_name_H-M 'C 1 2/c 1'
_atom_sites_solution_hydrogens geom
_atom_sites_solution_primary direct
_atom_sites_solution_secondary difmap
_audit_creation_method SHELXL97
_cell_angle_alpha 90.00
_cell_angle_beta 103.9260(10)
_cell_angle_gamma 90.00
_cell_formula_units_Z 8
_cell_length_a 22.8120(7)
_cell_length_b 10.5199(4)
_cell_length_c 16.1346(6)
_cell_measurement_reflns_used 5682
_cell_measurement_temperature 293(2)
_cell_measurement_theta_max 30.4
_cell_measurement_theta_min 2.1
_cell_volume 3758.2(2)
_computing_cell_refinement 'APEX2 (Bruker, 2007)'
_computing_data_collection 'APEX2 (Bruker, 2007)'
_computing_data_reduction 'SAINT (Bruker, 2007)'
_computing_molecular_graphics 'ORTEP-3 (Farrugia, 1997)'
_computing_publication_material
;
SHELXTL (Sheldrick, 2008) and  PLATON (Spek, 2009)
;
_computing_structure_refinement 'SHELXTL (Sheldrick, 2008)'
_computing_structure_solution 'SHELXTL (Sheldrick, 2008)'
_diffrn_ambient_temperature 293(2)
_diffrn_measured_fraction_theta_full 1.000
_diffrn_measured_fraction_theta_max 0.998
_diffrn_measurement_device_type 'Bruker APEXII CCD area-detector'
_diffrn_measurement_method '\w and \f'
_diffrn_radiation_monochromator graphite
_diffrn_radiation_source 'fine-focus sealed tube'
_diffrn_radiation_type MoK\a
_diffrn_radiation_wavelength 0.71073
_diffrn_reflns_av_R_equivalents 0.0307
_diffrn_reflns_av_sigmaI/netI 0.0291
_diffrn_reflns_limit_h_max 25
_diffrn_reflns_limit_h_min -32
_diffrn_reflns_limit_k_max 14
_diffrn_reflns_limit_k_min -11
_diffrn_reflns_limit_l_max 23
_diffrn_reflns_limit_l_min -22
_diffrn_reflns_number 24166
_diffrn_reflns_theta_full 25.00
_diffrn_reflns_theta_max 30.43
_diffrn_reflns_theta_min 2.14
_diffrn_standards_number 0
_exptl_absorpt_coefficient_mu 0.194
_exptl_absorpt_correction_T_max 0.964
_exptl_absorpt_correction_T_min 0.953
_exptl_absorpt_correction_type multi-scan
_exptl_absorpt_process_details '(SADABS; Sheldrick, 1996)'
_exptl_crystal_colour white
_exptl_crystal_density_diffrn 1.327
_exptl_crystal_density_method 'not measured'
_exptl_crystal_description block
_exptl_crystal_F_000 1568
_exptl_crystal_size_max 0.25
_exptl_crystal_size_mid 0.22
_exptl_crystal_size_min 0.19
_refine_diff_density_max 0.226
_refine_diff_density_min -0.356
_refine_ls_extinction_method none
_refine_ls_goodness_of_fit_ref 1.018
_refine_ls_hydrogen_treatment constr
_refine_ls_matrix_type full
_refine_ls_number_parameters 245
_refine_ls_number_reflns 5682
_refine_ls_number_restraints 0
_refine_ls_restrained_S_all 1.018
_refine_ls_R_factor_all 0.0858
_refine_ls_R_factor_gt 0.0485
_refine_ls_shift/su_max 0.001
_refine_ls_shift/su_mean 0.000
_refine_ls_structure_factor_coef Fsqd
_refine_ls_weighting_details 'calc w = 1/[\s^2^(Fo^2^)+(0.0690P)^2^+1.0112P] where P=(Fo^2^+2Fc^2^)/3'
_refine_ls_weighting_scheme calc
_refine_ls_wR_factor_gt 0.1214
_refine_ls_wR_factor_ref 0.1454
_reflns_number_gt 3487
_reflns_number_total 5682
_reflns_threshold_expression I>2\s(I)
_cod_data_source_file nk2097.cif
_cod_data_source_block I
_cod_original_sg_symbol_H-M 'C 2/c'
_cod_database_code 2230099
_cod_database_fobs_code 2230099

loop_
_symmetry_equiv_pos_as_xyz
'x, y, z'
'-x, y, -z+1/2'
'x+1/2, y+1/2, z'
'-x+1/2, y+1/2, -z+1/2'
'-x, -y, -z'
'x, -y, z-1/2'
'-x+1/2, -y+1/2, -z'
'x+1/2, -y+1/2, z-1/2'

loop_
_atom_site_type_symbol
_atom_site_label
_atom_site_fract_x
_atom_site_fract_y
_atom_site_fract_z
_atom_site_U_iso_or_equiv
_atom_site_adp_type
_atom_site_calc_flag
_atom_site_refinement_flags
_atom_site_occupancy
_atom_site_symmetry_multiplicity
_atom_site_disorder_assembly
_atom_site_disorder_group
C C5 0.02854(9) 0.3172(2) 0.15082(14) 0.0761(6) Uani d . 1 1 . .
H H5 -0.0129 0.3160 0.1459 0.091 Uiso calc R 1 1 . .
C C4 0.06108(10) 0.2069(2) 0.16354(14) 0.0753(6) Uani d . 1 1 . .
H H4 0.0415 0.1303 0.1674 0.090 Uiso calc R 1 1 . .
C C3 0.12244(9) 0.20748(18) 0.17070(12) 0.0672(5) Uani d . 1 1 . .
H H3 0.1435 0.1310 0.1792 0.081 Uiso calc R 1 1 . .
C C2 0.15354(8) 0.31829(16) 0.16568(11) 0.0566(4) Uani d . 1 1 . .
H H2 0.1951 0.3180 0.1711 0.068 Uiso calc R 1 1 . .
C C1 0.12076(7) 0.42995(16) 0.15223(10) 0.0487(3) Uani d . 1 1 . .
C C6 0.05851(7) 0.43214(19) 0.14524(11) 0.0593(4) Uani d . 1 1 . .
C C7 0.03865(8) 0.5620(2) 0.13190(13) 0.0688(5) Uani d . 1 1 . .
C C8 0.08715(7) 0.63472(17) 0.13080(11) 0.0581(4) Uani d . 1 1 . .
C C22 -0.02630(10) 0.6044(3) 0.1168(2) 0.1116(10) Uani d . 1 1 . .
H H22A -0.0304 0.6886 0.0930 0.167 Uiso calc R 1 1 . .
H H22B -0.0382 0.6047 0.1700 0.167 Uiso calc R 1 1 . .
H H22C -0.0517 0.5470 0.0777 0.167 Uiso calc R 1 1 . .
C C9 0.08567(9) 0.77369(19) 0.11124(13) 0.0692(5) Uani d . 1 1 . .
C C10 0.09789(8) 0.82165(16) 0.03063(11) 0.0579(4) Uani d . 1 1 . .
C C11 0.07967(9) 0.94417(18) 0.00483(13) 0.0683(5) Uani d . 1 1 . .
H H11 0.0613 0.9946 0.0387 0.082 Uiso calc R 1 1 . .
C C12 0.08861(10) 0.9915(2) -0.07082(15) 0.0775(6) Uani d . 1 1 . .
H H12 0.0757 1.0731 -0.0883 0.093 Uiso calc R 1 1 . .
C C13 0.11653(10) 0.9185(2) -0.12028(14) 0.0763(6) Uani d . 1 1 . .
H H13 0.1230 0.9514 -0.1709 0.092 Uiso calc R 1 1 . .
C C14 0.13492(9) 0.7980(2) -0.09585(13) 0.0718(5) Uani d . 1 1 . .
H H14 0.1541 0.7491 -0.1296 0.086 Uiso calc R 1 1 . .
C C15 0.12516(8) 0.74826(18) -0.02105(12) 0.0631(4) Uani d . 1 1 . .
H H15 0.1369 0.6653 -0.0053 0.076 Uiso calc R 1 1 . .
C C16 0.20700(7) 0.60409(14) 0.30154(10) 0.0485(4) Uani d . 1 1 . .
C C17 0.17865(8) 0.69870(17) 0.33647(12) 0.0621(4) Uani d . 1 1 . .
H H17 0.1590 0.7650 0.3028 0.074 Uiso calc R 1 1 . .
C C18 0.17995(9) 0.6930(2) 0.42209(13) 0.0748(6) Uani d . 1 1 . .
H H18 0.1609 0.7560 0.4465 0.090 Uiso calc R 1 1 . .
C C19 0.20885(10) 0.5959(2) 0.47163(13) 0.0754(6) Uani d . 1 1 . .
H H19 0.2095 0.5933 0.5295 0.090 Uiso calc R 1 1 . .
C C20 0.23697(10) 0.5021(2) 0.43652(13) 0.0750(6) Uani d . 1 1 . .
H H20 0.2566 0.4362 0.4706 0.090 Uiso calc R 1 1 . .
C C21 0.23613(8) 0.50521(17) 0.35097(12) 0.0621(4) Uani d . 1 1 . .
H H21 0.2549 0.4416 0.3268 0.075 Uiso calc R 1 1 . .
N N1 0.13917(5) 0.55634(13) 0.14070(8) 0.0504(3) Uani d . 1 1 . .
O O1 0.24984(5) 0.51956(13) 0.17690(8) 0.0667(4) Uani d . 1 1 . .
O O2 0.20878(6) 0.73760(13) 0.16764(9) 0.0764(4) Uani d . 1 1 . .
O O3 0.06769(10) 0.84532(17) 0.15969(12) 0.1136(6) Uani d . 1 1 . .
S S1 0.207048(18) 0.60904(4) 0.19323(3) 0.05342(14) Uani d . 1 1 . .

loop_
_atom_site_aniso_label
_atom_site_aniso_U_11
_atom_site_aniso_U_22
_atom_site_aniso_U_33
_atom_site_aniso_U_12
_atom_site_aniso_U_13
_atom_site_aniso_U_23
C5 0.0493(10) 0.0991(16) 0.0790(14) -0.0230(10) 0.0134(9) 0.0018(11)
C4 0.0763(13) 0.0729(13) 0.0756(13) -0.0247(11) 0.0161(10) 0.0001(10)
C3 0.0762(12) 0.0569(10) 0.0683(12) -0.0079(9) 0.0169(10) -0.0009(9)
C2 0.0516(9) 0.0594(10) 0.0589(10) -0.0024(7) 0.0134(8) -0.0002(8)
C1 0.0422(7) 0.0588(9) 0.0442(8) -0.0075(6) 0.0089(6) -0.0027(7)
C6 0.0428(8) 0.0773(12) 0.0565(10) -0.0052(8) 0.0093(7) 0.0003(9)
C7 0.0487(9) 0.0880(14) 0.0707(12) 0.0101(9) 0.0164(9) 0.0053(10)
C8 0.0535(9) 0.0649(10) 0.0564(10) 0.0102(8) 0.0142(8) 0.0030(8)
C22 0.0530(12) 0.135(2) 0.150(3) 0.0246(13) 0.0303(14) 0.0199(19)
C9 0.0755(12) 0.0685(12) 0.0652(11) 0.0184(10) 0.0200(10) -0.0017(9)
C10 0.0531(9) 0.0575(10) 0.0594(10) 0.0056(7) 0.0063(8) -0.0012(8)
C11 0.0672(11) 0.0567(10) 0.0796(13) 0.0070(9) 0.0145(10) -0.0024(9)
C12 0.0796(14) 0.0596(12) 0.0886(15) -0.0007(10) 0.0110(12) 0.0145(11)
C13 0.0770(13) 0.0802(14) 0.0694(12) -0.0102(11) 0.0130(10) 0.0121(11)
C14 0.0691(12) 0.0820(14) 0.0641(12) 0.0036(10) 0.0158(10) -0.0001(10)
C15 0.0643(10) 0.0613(10) 0.0604(10) 0.0116(8) 0.0089(8) 0.0019(8)
C16 0.0431(7) 0.0449(8) 0.0552(9) -0.0064(6) 0.0075(7) -0.0017(7)
C17 0.0603(10) 0.0564(10) 0.0655(11) 0.0067(8) 0.0072(8) -0.0034(8)
C18 0.0669(12) 0.0868(14) 0.0714(13) 0.0021(10) 0.0183(10) -0.0201(11)
C19 0.0761(13) 0.0931(16) 0.0565(11) -0.0167(11) 0.0150(10) -0.0039(11)
C20 0.0831(14) 0.0692(13) 0.0645(12) -0.0053(10) 0.0020(10) 0.0134(10)
C21 0.0675(11) 0.0514(10) 0.0640(11) 0.0036(8) 0.0093(9) 0.0005(8)
N1 0.0422(7) 0.0539(8) 0.0537(7) -0.0025(5) 0.0088(6) 0.0010(6)
O1 0.0425(6) 0.0876(9) 0.0726(8) -0.0042(6) 0.0193(6) -0.0121(7)
O2 0.0855(9) 0.0646(8) 0.0716(8) -0.0255(7) 0.0043(7) 0.0147(6)
O3 0.1770(18) 0.0842(11) 0.0986(12) 0.0421(12) 0.0703(13) 0.0065(9)
S1 0.0469(2) 0.0572(3) 0.0552(3) -0.01117(17) 0.01038(17) 0.00133(18)

loop_
_atom_type_symbol
_atom_type_description
_atom_type_scat_dispersion_real
_atom_type_scat_dispersion_imag
_atom_type_scat_source
C C 0.0033 0.0016 'International Tables Vol C Tables 4.2.6.8 and 6.1.1.4'
H H 0.0000 0.0000 'International Tables Vol C Tables 4.2.6.8 and 6.1.1.4'
N N 0.0061 0.0033 'International Tables Vol C Tables 4.2.6.8 and 6.1.1.4'
O O 0.0106 0.0060 'International Tables Vol C Tables 4.2.6.8 and 6.1.1.4'
S S 0.1246 0.1234 'International Tables Vol C Tables 4.2.6.8 and 6.1.1.4'

loop_
_geom_angle_atom_site_label_1
_geom_angle_atom_site_label_2
_geom_angle_atom_site_label_3
_geom_angle_site_symmetry_1
_geom_angle_site_symmetry_3
_geom_angle
_geom_angle_publ_flag
C4 C5 C6 . . 119.11(18) ?
C4 C5 H5 . . 120.4 ?
C6 C5 H5 . . 120.4 ?
C5 C4 C3 . . 120.89(19) ?
C5 C4 H4 . . 119.6 ?
C3 C4 H4 . . 119.6 ?
C4 C3 C2 . . 121.80(19) ?
C4 C3 H3 . . 119.1 ?
C2 C3 H3 . . 119.1 ?
C3 C2 C1 . . 117.52(16) ?
C3 C2 H2 . . 121.2 ?
C1 C2 H2 . . 121.2 ?
C2 C1 C6 . . 121.86(16) ?
C2 C1 N1 . . 130.61(14) ?
C6 C1 N1 . . 107.51(14) ?
C1 C6 C5 . . 118.82(18) ?
C1 C6 C7 . . 107.75(15) ?
C5 C6 C7 . . 133.42(17) ?
C8 C7 C6 . . 108.09(15) ?
C8 C7 C22 . . 127.3(2) ?
C6 C7 C22 . . 124.5(2) ?
C7 C8 N1 . . 109.56(16) ?
C7 C8 C9 . . 125.49(17) ?
N1 C8 C9 . . 124.53(15) ?
C7 C22 H22A . . 109.5 ?
C7 C22 H22B . . 109.5 ?
H22A C22 H22B . . 109.5 ?
C7 C22 H22C . . 109.5 ?
H22A C22 H22C . . 109.5 ?
H22B C22 H22C . . 109.5 ?
O3 C9 C10 . . 120.85(19) ?
O3 C9 C8 . . 117.45(19) ?
C10 C9 C8 . . 121.25(16) ?
C11 C10 C15 . . 118.80(18) ?
C11 C10 C9 . . 118.25(17) ?
C15 C10 C9 . . 122.92(16) ?
C12 C11 C10 . . 120.25(19) ?
C12 C11 H11 . . 119.9 ?
C10 C11 H11 . . 119.9 ?
C13 C12 C11 . . 120.15(19) ?
C13 C12 H12 . . 119.9 ?
C11 C12 H12 . . 119.9 ?
C14 C13 C12 . . 120.4(2) ?
C14 C13 H13 . . 119.8 ?
C12 C13 H13 . . 119.8 ?
C13 C14 C15 . . 120.1(2) ?
C13 C14 H14 . . 120.0 ?
C15 C14 H14 . . 120.0 ?
C14 C15 C10 . . 120.25(18) ?
C14 C15 H15 . . 119.9 ?
C10 C15 H15 . . 119.9 ?
C17 C16 C21 . . 121.05(17) ?
C17 C16 S1 . . 120.01(13) ?
C21 C16 S1 . . 118.94(13) ?
C18 C17 C16 . . 118.66(17) ?
C18 C17 H17 . . 120.7 ?
C16 C17 H17 . . 120.7 ?
C19 C18 C17 . . 120.76(19) ?
C19 C18 H18 . . 119.6 ?
C17 C18 H18 . . 119.6 ?
C18 C19 C20 . . 120.3(2) ?
C18 C19 H19 . . 119.8 ?
C20 C19 H19 . . 119.8 ?
C19 C20 C21 . . 120.12(19) ?
C19 C20 H20 . . 119.9 ?
C21 C20 H20 . . 119.9 ?
C20 C21 C16 . . 119.10(18) ?
C20 C21 H21 . . 120.5 ?
C16 C21 H21 . . 120.5 ?
C1 N1 C8 . . 107.01(12) ?
C1 N1 S1 . . 120.76(11) ?
C8 N1 S1 . . 120.73(12) ?
O2 S1 O1 . . 120.52(9) ?
O2 S1 N1 . . 104.85(8) ?
O1 S1 N1 . . 106.22(7) ?
O2 S1 C16 . . 109.05(8) ?
O1 S1 C16 . . 109.29(8) ?
N1 S1 C16 . . 105.88(7) ?

loop_
_geom_bond_atom_site_label_1
_geom_bond_atom_site_label_2
_geom_bond_site_symmetry_2
_geom_bond_distance
_geom_bond_publ_flag
C5 C4 . 1.366(3) ?
C5 C6 . 1.403(3) ?
C5 H5 . 0.9300 ?
C4 C3 . 1.377(3) ?
C4 H4 . 0.9300 ?
C3 C2 . 1.377(2) ?
C3 H3 . 0.9300 ?
C2 C1 . 1.381(2) ?
C2 H2 . 0.9300 ?
C1 C6 . 1.397(2) ?
C1 N1 . 1.420(2) ?
C6 C7 . 1.439(3) ?
C7 C8 . 1.348(3) ?
C7 C22 . 1.510(3) ?
C8 N1 . 1.422(2) ?
C8 C9 . 1.494(3) ?
C22 H22A . 0.9600 ?
C22 H22B . 0.9600 ?
C22 H22C . 0.9600 ?
C9 O3 . 1.225(2) ?
C9 C10 . 1.483(3) ?
C10 C11 . 1.387(3) ?
C10 C15 . 1.389(2) ?
C11 C12 . 1.378(3) ?
C11 H11 . 0.9300 ?
C12 C13 . 1.370(3) ?
C12 H12 . 0.9300 ?
C13 C14 . 1.364(3) ?
C13 H13 . 0.9300 ?
C14 C15 . 1.382(3) ?
C14 H14 . 0.9300 ?
C15 H15 . 0.9300 ?
C16 C17 . 1.379(2) ?
C16 C21 . 1.380(2) ?
C16 S1 . 1.7485(17) ?
C17 C18 . 1.376(3) ?
C17 H17 . 0.9300 ?
C18 C19 . 1.365(3) ?
C18 H18 . 0.9300 ?
C19 C20 . 1.372(3) ?
C19 H19 . 0.9300 ?
C20 C21 . 1.376(3) ?
C20 H20 . 0.9300 ?
C21 H21 . 0.9300 ?
N1 S1 . 1.6709(13) ?
O1 S1 . 1.4257(13) ?
O2 S1 . 1.4174(13) ?

loop_
_geom_hbond_atom_site_label_D
_geom_hbond_atom_site_label_H
_geom_hbond_atom_site_label_A
_geom_hbond_site_symmetry_A
_geom_hbond_distance_DH
_geom_hbond_distance_HA
_geom_hbond_distance_DA
_geom_hbond_angle_DHA
C2 H2 O1 1 0.93 2.45 3.025(2) 120
C15 H15 N1 1 0.93 2.61 3.254(2) 127
C21 H21 O1 1 0.93 2.53 2.904(2) 104
C21 H21 O2 4_545 0.93 2.29 3.127(2) 148.8

loop_
_geom_torsion_atom_site_label_1
_geom_torsion_atom_site_label_2
_geom_torsion_atom_site_label_3
_geom_torsion_atom_site_label_4
_geom_torsion_site_symmetry_1
_geom_torsion_site_symmetry_2
_geom_torsion_site_symmetry_3
_geom_torsion_site_symmetry_4
_geom_torsion
_geom_torsion_publ_flag
C6 C5 C4 C3 . . . . -0.1(3) ?
C5 C4 C3 C2 . . . . 0.2(3) ?
C4 C3 C2 C1 . . . . -0.6(3) ?
C3 C2 C1 C6 . . . . 1.0(3) ?
C3 C2 C1 N1 . . . . -176.99(16) ?
C2 C1 C6 C5 . . . . -1.0(3) ?
N1 C1 C6 C5 . . . . 177.45(16) ?
C2 C1 C6 C7 . . . . 179.79(16) ?
N1 C1 C6 C7 . . . . -1.78(19) ?
C4 C5 C6 C1 . . . . 0.5(3) ?
C4 C5 C6 C7 . . . . 179.5(2) ?
C1 C6 C7 C8 . . . . 0.1(2) ?
C5 C6 C7 C8 . . . . -179.0(2) ?
C1 C6 C7 C22 . . . . 176.8(2) ?
C5 C6 C7 C22 . . . . -2.2(4) ?
C6 C7 C8 N1 . . . . 1.6(2) ?
C22 C7 C8 N1 . . . . -175.0(2) ?
C6 C7 C8 C9 . . . . 174.50(17) ?
C22 C7 C8 C9 . . . . -2.1(3) ?
C7 C8 C9 O3 . . . . 62.9(3) ?
N1 C8 C9 O3 . . . . -125.3(2) ?
C7 C8 C9 C10 . . . . -109.4(2) ?
N1 C8 C9 C10 . . . . 62.4(3) ?
O3 C9 C10 C11 . . . . -9.9(3) ?
C8 C9 C10 C11 . . . . 162.15(18) ?
O3 C9 C10 C15 . . . . 171.9(2) ?
C8 C9 C10 C15 . . . . -16.0(3) ?
C15 C10 C11 C12 . . . . 0.0(3) ?
C9 C10 C11 C12 . . . . -178.23(18) ?
C10 C11 C12 C13 . . . . -1.2(3) ?
C11 C12 C13 C14 . . . . 1.0(3) ?
C12 C13 C14 C15 . . . . 0.4(3) ?
C13 C14 C15 C10 . . . . -1.5(3) ?
C11 C10 C15 C14 . . . . 1.3(3) ?
C9 C10 C15 C14 . . . . 179.47(18) ?
C21 C16 C17 C18 . . . . 0.1(3) ?
S1 C16 C17 C18 . . . . -179.28(14) ?
C16 C17 C18 C19 . . . . 0.2(3) ?
C17 C18 C19 C20 . . . . -0.2(3) ?
C18 C19 C20 C21 . . . . -0.1(3) ?
C19 C20 C21 C16 . . . . 0.3(3) ?
C17 C16 C21 C20 . . . . -0.4(3) ?
S1 C16 C21 C20 . . . . 179.02(14) ?
C2 C1 N1 C8 . . . . -179.02(17) ?
C6 C1 N1 C8 . . . . 2.74(17) ?
C2 C1 N1 S1 . . . . -35.5(2) ?
C6 C1 N1 S1 . . . . 146.23(12) ?
C7 C8 N1 C1 . . . . -2.74(19) ?
C9 C8 N1 C1 . . . . -175.68(16) ?
C7 C8 N1 S1 . . . . -146.25(14) ?
C9 C8 N1 S1 . . . . 40.8(2) ?
C1 N1 S1 O2 . . . . -178.64(12) ?
C8 N1 S1 O2 . . . . -40.07(15) ?
C1 N1 S1 O1 . . . . 52.73(14) ?
C8 N1 S1 O1 . . . . -168.70(12) ?
C1 N1 S1 C16 . . . . -63.40(13) ?
C8 N1 S1 C16 . . . . 75.17(13) ?
C17 C16 S1 O2 . . . . 33.31(15) ?
C21 C16 S1 O2 . . . . -146.06(14) ?
C17 C16 S1 O1 . . . . 166.94(13) ?
C21 C16 S1 O1 . . . . -12.44(15) ?
C17 C16 S1 N1 . . . . -79.03(14) ?
C21 C16 S1 N1 . . . . 101.60(14) ?

loop_
_cod_related_entry_id
_cod_related_entry_database
_cod_related_entry_code
1 ChemSpider 8627517
